data_1546622
loop_
_publ_author_name
'Cheng, Li-Jie'
'Brown, Alexander P., N.'
'Cordier, Christopher J.'

_publ_section_title
;
 Enantioselective Propargylic [1,3]-Rearrangements: Copper-Catalyzed
 O-to-N Migrations Toward C--N Bond Formation
;
_journal_name_full 'Chem. Sci.'
_journal_paper_doi 10.1039/C7SC01042G
_journal_year 2017
_chemical_absolute_configuration ad
_chemical_formula_moiety 'C16 H13 N3 O5'
_chemical_formula_sum 'C16 H13 N3 O5'
_chemical_formula_weight 327.29
_space_group_crystal_system monoclinic
_space_group_IT_number 4
_space_group_name_Hall 'P 2yb'
_space_group_name_H-M_alt 'P 1 21 1'
_symmetry_space_group_name_Hall 'P 2yb'
_symmetry_space_group_name_H-M 'P 1 21 1'
_atom_sites_solution_hydrogens geom
_audit_creation_method SHELXL-2014/7
_cell_angle_alpha 90
_cell_angle_beta 90.4932(16)
_cell_angle_gamma 90
_cell_formula_units_Z 2
_cell_length_a 7.24510(14)
_cell_length_b 9.38179(17)
_cell_length_c 10.91846(19)
_cell_measurement_reflns_used 6252
_cell_measurement_temperature 173(2)
_cell_measurement_theta_max 73.2830
_cell_measurement_theta_min 4.0330
_cell_volume 742.12(2)
_computing_cell_refinement 'CrysAlisPro, Agilent Technologies'
_computing_data_collection 'CrysAlisPro, Agilent Technologies'
_computing_data_reduction 'CrysAlisPro, Agilent Technologies'
_computing_molecular_graphics 'Bruker SHELXTL'
_computing_publication_material 'CIFTAB-2014 (Sheldrick, 2014)'
_computing_structure_refinement 'SHELXL-2014/7 (Sheldrick, 2014)'
_computing_structure_solution 'SHELXS-2014 (Sheldrick, 2014)'
_diffrn_ambient_temperature 173(2)
_diffrn_detector_area_resol_mean 10.3745
_diffrn_measured_fraction_theta_full 1.000
_diffrn_measured_fraction_theta_max 0.994
_diffrn_measurement_device_type 'Agilent Xcalibur PX Ultra A'
_diffrn_measurement_method 'omega scans'
_diffrn_radiation_type CuK\a
_diffrn_radiation_wavelength 1.54184
_diffrn_reflns_av_R_equivalents 0.0338
_diffrn_reflns_av_unetI/netI 0.0277
_diffrn_reflns_Laue_measured_fraction_full 1.000
_diffrn_reflns_Laue_measured_fraction_max 0.994
_diffrn_reflns_limit_h_max 8
_diffrn_reflns_limit_h_min -9
_diffrn_reflns_limit_k_max 11
_diffrn_reflns_limit_k_min -11
_diffrn_reflns_limit_l_max 13
_diffrn_reflns_limit_l_min -13
_diffrn_reflns_number 11235
_diffrn_reflns_point_group_measured_fraction_full 0.989
_diffrn_reflns_point_group_measured_fraction_max 0.976
_diffrn_reflns_theta_full 67.684
_diffrn_reflns_theta_max 73.852
_diffrn_reflns_theta_min 4.049
_diffrn_source 'Enhance Ultra (Cu) X-ray Source'
_exptl_absorpt_coefficient_mu 0.939
_exptl_absorpt_correction_T_max 0.975
_exptl_absorpt_correction_T_min 0.817
_exptl_absorpt_correction_type analytical
_exptl_absorpt_process_details
;
CrysAlisPro, Agilent Technologies,
Version 1.171.37.35 (release 13-08-2014 CrysAlis171 .NET)
(compiled Aug 13 2014,18:06:01)
Analytical numeric absorption correction using a multifaceted crystal
model based on expressions derived by R.C. Clark & J.S. Reid.
(Clark, R. C. & Reid, J. S. (1995). Acta Cryst. A51, 887-897)
Empirical absorption correction using spherical harmonics,
implemented in SCALE3 ABSPACK scaling algorithm.
;
_exptl_crystal_colour Colourless
_exptl_crystal_density_diffrn 1.465
_exptl_crystal_description 'platy needles'
_exptl_crystal_F_000 340
_exptl_crystal_size_max 0.31
_exptl_crystal_size_mid 0.15
_exptl_crystal_size_min 0.03
_refine_diff_density_max 0.153
_refine_diff_density_min -0.148
_refine_diff_density_rms 0.035
_refine_ls_abs_structure_details
;
 Flack x determined using 1171 quotients [(I+)-(I-)]/[(I+)+(I-)]
 (Parsons, Flack and Wagner, Acta Cryst. B69 (2013) 249-259).
;
_refine_ls_abs_structure_Flack -0.09(10)
_refine_ls_extinction_coef 0.0080(10)
_refine_ls_extinction_expression Fc^*^=kFc[1+0.001xFc^2^\l^3^/sin(2\q)]^-1/4^
_refine_ls_extinction_method 'SHELXL-2014/7 (Sheldrick 2014'
_refine_ls_goodness_of_fit_ref 1.093
_refine_ls_hydrogen_treatment constr
_refine_ls_matrix_type full
_refine_ls_number_parameters 218
_refine_ls_number_reflns 2930
_refine_ls_number_restraints 1
_refine_ls_restrained_S_all 1.093
_refine_ls_R_factor_all 0.0341
_refine_ls_R_factor_gt 0.0293
_refine_ls_shift/su_max 0.000
_refine_ls_shift/su_mean 0.000
_refine_ls_structure_factor_coef Fsqd
_refine_ls_weighting_details 'w=1/[\s^2^(Fo^2^)+(0.0336P)^2^+0.0874P] where P=(Fo^2^+2Fc^2^)/3'
_refine_ls_weighting_scheme calc
_refine_ls_wR_factor_gt 0.0686
_refine_ls_wR_factor_ref 0.0727
_reflns_Friedel_coverage 0.844
_reflns_Friedel_fraction_full 0.975
_reflns_Friedel_fraction_max 0.954
_reflns_number_gt 2705
_reflns_number_total 2930
_reflns_threshold_expression 'I > 2\s(I)'
_cod_data_source_file c7sc01042g1.cif
_cod_data_source_block CJC1601
_cod_database_code 1546622
_shelx_shelxl_version_number 2014/7
_shelx_space_group_comment
;
The symmetry employed for this shelxl refinement is uniquely defined
by the following loop, which should always be used as a source of
symmetry information in preference to the above space-group names.
They are only intended as comments.
;

loop_
_space_group_symop_operation_xyz
'x, y, z'
'-x, y+1/2, -z'

loop_
_atom_site_label
_atom_site_type_symbol
_atom_site_fract_x
_atom_site_fract_y
_atom_site_fract_z
_atom_site_U_iso_or_equiv
_atom_site_adp_type
_atom_site_occupancy
_atom_site_site_symmetry_order
_atom_site_calc_flag
_atom_site_refinement_flags_posn
_atom_site_refinement_flags_adp
N1 N 0.1520(3) 0.4081(2) 0.76630(16) 0.0233(4) Uani 1 1 d . .
C2 C 0.1187(3) 0.3762(2) 0.89153(19) 0.0232(5) Uani 1 1 d . .
O2 O 0.0678(2) 0.25798(18) 0.92113(15) 0.0310(4) Uani 1 1 d . .
C3 C 0.1578(3) 0.4957(2) 0.97193(19) 0.0225(5) Uani 1 1 d . .
C4 C 0.2311(3) 0.6211(2) 0.9347(2) 0.0234(4) Uani 1 1 d . .
H4A H 0.2605 0.6945 0.9915 0.028 Uiso 1 1 calc R U
C5 C 0.2618(3) 0.6384(2) 0.8088(2) 0.0241(5) Uani 1 1 d . .
C6 C 0.2186(3) 0.5336(2) 0.7279(2) 0.0239(5) Uani 1 1 d . .
H6A H 0.2357 0.5493 0.6428 0.029 Uiso 1 1 calc R U
N7 N 0.1190(3) 0.4795(2) 1.10266(17) 0.0254(4) Uani 1 1 d . .
O8 O -0.0110(3) 0.4044(2) 1.13258(16) 0.0392(5) Uani 1 1 d . .
O9 O 0.2169(3) 0.5445(2) 1.17519(15) 0.0350(4) Uani 1 1 d . .
N10 N 0.3455(3) 0.7686(2) 0.76394(19) 0.0298(4) Uani 1 1 d . .
O11 O 0.4190(3) 0.8477(2) 0.83860(17) 0.0397(4) Uani 1 1 d . .
O12 O 0.3423(3) 0.7901(2) 0.65324(16) 0.0442(5) Uani 1 1 d . .
C13 C 0.1183(3) 0.2867(3) 0.6788(2) 0.0276(5) Uani 1 1 d . .
H13A H -0.0013 0.2410 0.7016 0.033 Uiso 1 1 calc R U
C14 C 0.2706(3) 0.1723(3) 0.6898(2) 0.0304(5) Uani 1 1 d . .
H14A H 0.2853 0.1472 0.7774 0.036 Uiso 1 1 calc R U
H14B H 0.2275 0.0857 0.6464 0.036 Uiso 1 1 calc R U
C15 C 0.4610(3) 0.2121(3) 0.6400(2) 0.0312(5) Uani 1 1 d . .
H15A H 0.5424 0.1277 0.6477 0.037 Uiso 1 1 calc R U
H15B H 0.4474 0.2333 0.5515 0.037 Uiso 1 1 calc R U
C16 C 0.5570(3) 0.3373(3) 0.7005(2) 0.0276(5) Uani 1 1 d . .
C17 C 0.6338(4) 0.4450(3) 0.6297(2) 0.0343(6) Uani 1 1 d . .
H17A H 0.6253 0.4394 0.5430 0.041 Uiso 1 1 calc R U
C18 C 0.7224(4) 0.5605(3) 0.6833(2) 0.0380(6) Uani 1 1 d . .
H18A H 0.7745 0.6326 0.6332 0.046 Uiso 1 1 calc R U
C19 C 0.7351(3) 0.5711(3) 0.8095(2) 0.0351(6) Uani 1 1 d . .
H19A H 0.7948 0.6506 0.8464 0.042 Uiso 1 1 calc R U
C20 C 0.6597(3) 0.4645(3) 0.8815(2) 0.0319(5) Uani 1 1 d . .
H20A H 0.6682 0.4709 0.9682 0.038 Uiso 1 1 calc R U
C21 C 0.5721(3) 0.3488(3) 0.8280(2) 0.0280(5) Uani 1 1 d . .
H21A H 0.5217 0.2764 0.8784 0.034 Uiso 1 1 calc R U
C22 C 0.0985(3) 0.3416(3) 0.5537(2) 0.0331(5) Uani 1 1 d . .
C23 C 0.0885(4) 0.3822(3) 0.4522(2) 0.0464(7) Uani 1 1 d . .
H23A H 0.0805 0.4150 0.3700 0.056 Uiso 1 1 calc R U

loop_
_atom_site_aniso_label
_atom_site_aniso_U_11
_atom_site_aniso_U_22
_atom_site_aniso_U_33
_atom_site_aniso_U_23
_atom_site_aniso_U_13
_atom_site_aniso_U_12
N1 0.0235(9) 0.0241(9) 0.0223(9) -0.0028(7) 0.0011(7) 0.0012(8)
C2 0.0221(10) 0.0260(12) 0.0216(10) 0.0006(8) 0.0017(8) 0.0013(9)
O2 0.0390(9) 0.0249(9) 0.0293(8) -0.0001(7) 0.0067(7) -0.0067(7)
C3 0.0226(10) 0.0260(11) 0.0190(10) 0.0001(8) 0.0023(8) 0.0011(9)
C4 0.0226(10) 0.0230(11) 0.0246(10) -0.0026(9) 0.0007(8) 0.0020(9)
C5 0.0240(11) 0.0217(11) 0.0267(11) 0.0041(9) 0.0036(9) 0.0022(9)
C6 0.0238(11) 0.0254(12) 0.0225(10) 0.0030(9) 0.0019(8) 0.0055(9)
N7 0.0302(10) 0.0243(10) 0.0216(9) 0.0000(8) 0.0022(7) 0.0014(8)
O8 0.0446(11) 0.0428(11) 0.0304(9) -0.0009(8) 0.0121(8) -0.0148(9)
O9 0.0438(10) 0.0378(10) 0.0233(8) -0.0019(7) -0.0049(7) -0.0041(8)
N10 0.0343(10) 0.0223(10) 0.0330(10) 0.0028(8) 0.0109(8) 0.0024(8)
O11 0.0479(10) 0.0275(10) 0.0441(10) -0.0035(8) 0.0108(8) -0.0102(8)
O12 0.0654(13) 0.0345(11) 0.0328(10) 0.0111(8) 0.0114(9) -0.0015(9)
C13 0.0284(11) 0.0292(13) 0.0253(10) -0.0050(9) 0.0000(9) -0.0022(10)
C14 0.0374(13) 0.0221(11) 0.0317(12) -0.0040(9) 0.0010(10) -0.0001(10)
C15 0.0342(13) 0.0306(13) 0.0287(11) -0.0049(10) 0.0013(10) 0.0066(10)
C16 0.0237(11) 0.0312(13) 0.0279(11) -0.0011(10) 0.0019(8) 0.0078(10)
C17 0.0354(13) 0.0373(15) 0.0304(12) 0.0026(10) 0.0062(10) 0.0051(11)
C18 0.0350(13) 0.0359(14) 0.0432(14) 0.0093(12) 0.0078(11) -0.0007(11)
C19 0.0272(12) 0.0317(14) 0.0465(14) -0.0023(11) -0.0043(11) 0.0006(10)
C20 0.0273(11) 0.0369(13) 0.0315(12) 0.0013(10) -0.0046(10) 0.0039(11)
C21 0.0257(11) 0.0302(12) 0.0281(11) 0.0061(10) -0.0014(8) 0.0050(10)
C22 0.0330(12) 0.0378(14) 0.0285(12) -0.0102(11) -0.0024(9) 0.0058(11)
C23 0.0600(18) 0.052(2) 0.0267(13) -0.0061(12) -0.0037(11) 0.0181(15)

loop_
_atom_type_symbol
_atom_type_description
_atom_type_scat_dispersion_real
_atom_type_scat_dispersion_imag
_atom_type_scat_source
C C 0.0181 0.0091 'International Tables Vol C Tables 4.2.6.8 and 6.1.1.4'
H H 0.0000 0.0000 'International Tables Vol C Tables 4.2.6.8 and 6.1.1.4'
N N 0.0311 0.0180 'International Tables Vol C Tables 4.2.6.8 and 6.1.1.4'
O O 0.0492 0.0322 'International Tables Vol C Tables 4.2.6.8 and 6.1.1.4'

loop_
_geom_angle_atom_site_label_1
_geom_angle_atom_site_label_2
_geom_angle_atom_site_label_3
_geom_angle
C6 N1 C2 123.35(19)
C6 N1 C13 121.54(18)
C2 N1 C13 115.01(18)
O2 C2 N1 120.2(2)
O2 C2 C3 127.1(2)
N1 C2 C3 112.67(19)
C4 C3 C2 124.37(19)
C4 C3 N7 117.48(19)
C2 C3 N7 118.14(19)
C3 C4 C5 117.4(2)
C6 C5 C4 121.1(2)
C6 C5 N10 119.05(19)
C4 C5 N10 119.9(2)
N1 C6 C5 120.98(19)
O9 N7 O8 123.95(19)
O9 N7 C3 117.70(18)
O8 N7 C3 118.33(19)
O11 N10 O12 124.3(2)
O11 N10 C5 117.86(18)
O12 N10 C5 117.9(2)
C22 C13 N1 109.9(2)
C22 C13 C14 112.4(2)
N1 C13 C14 111.42(18)
C15 C14 C13 116.6(2)
C16 C15 C14 116.42(19)
C17 C16 C21 117.9(2)
C17 C16 C15 120.3(2)
C21 C16 C15 121.8(2)
C18 C17 C16 121.3(2)
C19 C18 C17 120.2(2)
C18 C19 C20 119.3(2)
C21 C20 C19 120.5(2)
C20 C21 C16 120.8(2)
C23 C22 C13 177.3(3)

loop_
_geom_bond_atom_site_label_1
_geom_bond_atom_site_label_2
_geom_bond_distance
N1 C6 1.340(3)
N1 C2 1.422(3)
N1 C13 1.505(3)
C2 O2 1.214(3)
C2 C3 1.450(3)
C3 C4 1.355(3)
C3 N7 1.465(3)
C4 C5 1.404(3)
C5 C6 1.356(3)
C5 N10 1.451(3)
N7 O9 1.221(3)
N7 O8 1.223(3)
N10 O11 1.221(3)
N10 O12 1.225(3)
C13 C22 1.466(3)
C13 C14 1.543(3)
C14 C15 1.533(3)
C15 C16 1.514(4)
C16 C17 1.392(4)
C16 C21 1.399(3)
C17 C18 1.386(4)
C18 C19 1.384(4)
C19 C20 1.388(4)
C20 C21 1.383(4)
C22 C23 1.173(4)
